data_4519420
loop_
_publ_author_name
'Fomina, Marina V.'
'Vatsadze, Sergey Z.'
'Freidzon, Alexandra Ya.'
'Kuz&#x2019;mina, Lyudmila G.'
'Moiseeva, Anna A.'
'Starostin, Roman O.'
'Nuriev, Vyacheslav N.'
'Gromov, Sergey P.'

_publ_section_title
;
 Structure--Property Relationships of Dibenzylidenecyclohexanones
;
_journal_issue 12
_journal_name_full 'ACS Omega'
_journal_page_first 10087
_journal_page_last 10099
_journal_paper_doi 10.1021/acsomega.1c06129
_journal_volume 7
_journal_year 2022
_chemical_formula_moiety 'C22 H22 O3'
_chemical_formula_sum 'C22 H22 O3'
_chemical_formula_weight 334.40
_space_group_crystal_system monoclinic
_space_group_IT_number 14
_space_group_name_Hall '-P 2ybc'
_space_group_name_H-M_alt 'P 1 21/c 1'
_atom_sites_solution_hydrogens geom
_atom_sites_solution_primary direct
_atom_sites_solution_secondary difmap
_audit_creation_date 2016-09-27
_audit_creation_method
;
Olex2 1.2
(compiled 2016.02.19 svn.r3266 for OlexSys, GUI svn.r5155)
;
_cell_angle_alpha 90.00
_cell_angle_beta 100.1720(10)
_cell_angle_gamma 90.00
_cell_formula_units_Z 4
_cell_length_a 8.8899(3)
_cell_length_b 9.4022(3)
_cell_length_c 20.6943(7)
_cell_measurement_reflns_used 6343
_cell_measurement_temperature 173.15
_cell_measurement_theta_max 30.38
_cell_measurement_theta_min 2.328
_cell_volume 1702.54(10)
_computing_cell_refinement 'SAINT v7.60A (Bruker, 2009)'
_computing_data_reduction 'SAINT v7.60A (Bruker, 2009)'
_computing_molecular_graphics 'Olex2 (Dolomanov et al., 2009)'
_computing_publication_material 'Olex2 (Dolomanov et al., 2009)'
_computing_structure_refinement 'XL (Sheldrick, 2008)'
_computing_structure_solution 'ShelXS-1997 (Sheldrick, 2008)'
_diffrn_ambient_temperature 173.15
_diffrn_measured_fraction_theta_full 0.998
_diffrn_measured_fraction_theta_max 0.997
_diffrn_measurement_device_type 'CCD area detector'
_diffrn_measurement_method 'phi and omega scans'
_diffrn_radiation_monochromator graphite
_diffrn_radiation_type MoK\a
_diffrn_radiation_wavelength 0.71073
_diffrn_reflns_av_R_equivalents 0.0266
_diffrn_reflns_av_unetI/netI 0.0222
_diffrn_reflns_limit_h_max 12
_diffrn_reflns_limit_h_min -12
_diffrn_reflns_limit_k_max 12
_diffrn_reflns_limit_k_min -12
_diffrn_reflns_limit_l_max 28
_diffrn_reflns_limit_l_min -28
_diffrn_reflns_number 18436
_diffrn_reflns_theta_full 26.00
_diffrn_reflns_theta_max 29.00
_diffrn_reflns_theta_min 2.33
_diffrn_source 'fine-focus sealed tube'
_exptl_absorpt_coefficient_mu 0.086
_exptl_absorpt_correction_T_max 0.7461
_exptl_absorpt_correction_T_min 0.6773
_exptl_absorpt_correction_type none
_exptl_absorpt_process_details
;
SADABS-2008/1 (Bruker,2008) was used for absorption correction.
wR2(int) was 0.0448 before and 0.0394 after correction.
The Ratio of minimum to maximum transmission is 0.9078.
The \l/2 correction factor is Not present.
;
_exptl_crystal_colour yellow
_exptl_crystal_colour_primary yellow
_exptl_crystal_density_diffrn 1.305
_exptl_crystal_density_method 'not measured'
_exptl_crystal_description prism
_exptl_crystal_F_000 712
_exptl_crystal_size_max 0.38
_exptl_crystal_size_mid 0.22
_exptl_crystal_size_min 0.2
_refine_diff_density_max 0.375
_refine_diff_density_min -0.206
_refine_diff_density_rms 0.043
_refine_ls_extinction_method none
_refine_ls_goodness_of_fit_ref 1.037
_refine_ls_hydrogen_treatment constr
_refine_ls_matrix_type full
_refine_ls_number_parameters 228
_refine_ls_number_reflns 4522
_refine_ls_number_restraints 0
_refine_ls_restrained_S_all 1.037
_refine_ls_R_factor_all 0.0513
_refine_ls_R_factor_gt 0.0403
_refine_ls_shift/su_max 0.000
_refine_ls_shift/su_mean 0.000
_refine_ls_structure_factor_coef Fsqd
_refine_ls_weighting_details 'calc w=1/[\s^2^(Fo^2^)+(0.0661P)^2^+0.2511P] where P=(Fo^2^+2Fc^2^)/3'
_refine_ls_weighting_scheme calc
_refine_ls_wR_factor_gt 0.1071
_refine_ls_wR_factor_ref 0.1129
_reflns_number_gt 3697
_reflns_number_total 4522
_reflns_threshold_expression >2sigma(I)
_cod_data_source_file ao1c06129_si_002.cif
_cod_data_source_block p21c
_cod_database_code 4519420
_olex2_refinement_description
;
1. Fixed Uiso
 At 1.2 times of:
  All C(H) groups, All C(H,H) groups
 At 1.5 times of:
  All C(H,H,H) groups
2.a Secondary CH2 refined with riding coordinates:
 C3(H3A,H3B), C4(H4A,H4B), C5(H5A,H5B)
2.b Aromatic/amide H refined with riding coordinates:
 C7(H7), C9(H9), C10(H10), C12(H12), C13(H13), C7A(H7A), C9A(H9A), C10A(H10A),
 C12A(H12A), C13A(H13A)
2.c Idealised Me refined as rotating group:
 C14(H14A,H14B,H14C), C14A(H14D,H14E,H14F)
;
_olex2_submission_special_instructions 'No special instructions were received'

loop_
_space_group_symop_id
_space_group_symop_operation_xyz
1 'x, y, z'
2 '-x, y+1/2, -z+1/2'
3 '-x, -y, -z'
4 'x, -y-1/2, z-1/2'

loop_
_atom_site_label
_atom_site_type_symbol
_atom_site_fract_x
_atom_site_fract_y
_atom_site_fract_z
_atom_site_U_iso_or_equiv
_atom_site_adp_type
_atom_site_occupancy
_atom_site_calc_flag
_atom_site_disorder_assembly
_atom_site_disorder_group
_atom_site_refinement_flags_posn
O1 O 0.13374(10) 0.30201(8) 0.02701(4) 0.03028(19) Uani 1 d . . .
O2 O 0.48322(9) 0.49565(9) 0.41432(4) 0.02913(19) Uani 1 d . . .
O3 O 0.08159(10) 0.55860(9) -0.36165(4) 0.0338(2) Uani 1 d . . .
C1 C 0.19512(12) 0.41905(11) 0.02573(5) 0.0226(2) Uani 1 d . . .
C2 C 0.26495(12) 0.49270(11) 0.08824(5) 0.0225(2) Uani 1 d . . .
C3 C 0.32320(14) 0.64300(11) 0.08518(5) 0.0280(2) Uani 1 d . . .
H3A H 0.4358 0.6409 0.0893 0.034 Uiso 1 calc . . R
H3B H 0.2984 0.6976 0.1228 0.034 Uiso 1 calc . . R
C4 C 0.25507(15) 0.71848(12) 0.02186(5) 0.0303(2) Uani 1 d . . .
H4A H 0.3028 0.8134 0.0207 0.036 Uiso 1 calc . . R
H4B H 0.1440 0.7322 0.0202 0.036 Uiso 1 calc . . R
C5 C 0.28109(14) 0.63225(12) -0.03745(6) 0.0300(2) Uani 1 d . . .
H5A H 0.2390 0.6846 -0.0781 0.036 Uiso 1 calc . . R
H5B H 0.3922 0.6198 -0.0360 0.036 Uiso 1 calc . . R
C6 C 0.20581(12) 0.48847(11) -0.03865(5) 0.0232(2) Uani 1 d . . .
C7 C 0.26969(12) 0.41558(11) 0.14369(5) 0.0224(2) Uani 1 d . . .
H7 H 0.2242 0.3242 0.1366 0.027 Uiso 1 calc . . R
C8 C 0.33162(11) 0.44636(11) 0.21244(5) 0.0213(2) Uani 1 d . . .
C9 C 0.42232(12) 0.56351(11) 0.23608(5) 0.0235(2) Uani 1 d . . .
H9 H 0.4490 0.6307 0.2057 0.028 Uiso 1 calc . . R
C10 C 0.47418(12) 0.58383(11) 0.30283(5) 0.0242(2) Uani 1 d . . .
H10 H 0.5342 0.6649 0.3177 0.029 Uiso 1 calc . . R
C11 C 0.43817(12) 0.48527(11) 0.34790(5) 0.0223(2) Uani 1 d . . .
C12 C 0.34995(12) 0.36682(11) 0.32570(5) 0.0236(2) Uani 1 d . . .
H12 H 0.3253 0.2990 0.3562 0.028 Uiso 1 calc . . R
C13 C 0.29840(12) 0.34807(11) 0.25936(5) 0.0233(2) Uani 1 d . . .
H13 H 0.2388 0.2665 0.2449 0.028 Uiso 1 calc . . R
C14 C 0.59589(14) 0.60067(13) 0.43786(5) 0.0292(2) Uani 1 d . . .
H14A H 0.6871 0.5845 0.4183 0.044 Uiso 1 calc . . GR
H14B H 0.6231 0.5939 0.4858 0.044 Uiso 1 calc . . GR
H14C H 0.5547 0.6955 0.4257 0.044 Uiso 1 calc . . GR
C7A C 0.14016(12) 0.41846(11) -0.09333(5) 0.0228(2) Uani 1 d . . .
H7A H 0.0925 0.3311 -0.0857 0.027 Uiso 1 calc . . R
C8A C 0.13084(12) 0.45586(11) -0.16250(5) 0.0224(2) Uani 1 d . . .
C9A C 0.23401(13) 0.54428(12) -0.18778(5) 0.0270(2) Uani 1 d . . .
H9A H 0.3185 0.5839 -0.1588 0.032 Uiso 1 calc . . R
C10A C 0.21446(13) 0.57437(12) -0.25405(6) 0.0283(2) Uani 1 d . . .
H10A H 0.2854 0.6346 -0.2701 0.034 Uiso 1 calc . . R
C11A C 0.09179(13) 0.51743(11) -0.29767(5) 0.0253(2) Uani 1 d . . .
C12A C -0.00875(12) 0.42493(11) -0.27461(5) 0.0255(2) Uani 1 d . . .
H12A H -0.0907 0.3827 -0.3041 0.031 Uiso 1 calc . . R
C13A C 0.01241(12) 0.39513(11) -0.20774(5) 0.0241(2) Uani 1 d . . .
H13A H -0.0560 0.3313 -0.1922 0.029 Uiso 1 calc . . R
C14A C -0.03650(15) 0.49713(15) -0.40912(6) 0.0364(3) Uani 1 d . . .
H14D H -0.0397 0.5446 -0.4515 0.055 Uiso 1 calc . . GR
H14E H -0.1351 0.5090 -0.3948 0.055 Uiso 1 calc . . GR
H14F H -0.0158 0.3956 -0.4137 0.055 Uiso 1 calc . . GR

loop_
_atom_site_aniso_label
_atom_site_aniso_U_11
_atom_site_aniso_U_22
_atom_site_aniso_U_33
_atom_site_aniso_U_23
_atom_site_aniso_U_13
_atom_site_aniso_U_12
O1 0.0387(4) 0.0245(4) 0.0253(4) 0.0011(3) -0.0006(3) -0.0082(3)
O2 0.0356(4) 0.0325(4) 0.0188(4) 0.0020(3) 0.0035(3) -0.0080(3)
O3 0.0462(5) 0.0340(4) 0.0212(4) 0.0027(3) 0.0061(3) 0.0001(4)
C1 0.0231(5) 0.0208(5) 0.0229(5) 0.0001(4) 0.0013(4) 0.0008(4)
C2 0.0225(5) 0.0216(5) 0.0222(5) -0.0020(4) 0.0010(4) 0.0004(4)
C3 0.0367(6) 0.0220(5) 0.0230(5) -0.0002(4) -0.0011(4) -0.0047(4)
C4 0.0430(6) 0.0185(5) 0.0265(5) -0.0002(4) -0.0018(5) -0.0028(4)
C5 0.0402(6) 0.0239(5) 0.0250(5) 0.0017(4) 0.0034(5) -0.0067(5)
C6 0.0252(5) 0.0203(5) 0.0236(5) 0.0004(4) 0.0029(4) 0.0010(4)
C7 0.0225(5) 0.0213(5) 0.0232(5) -0.0023(4) 0.0033(4) -0.0006(4)
C8 0.0206(5) 0.0218(5) 0.0213(5) -0.0004(4) 0.0035(4) 0.0017(4)
C9 0.0254(5) 0.0239(5) 0.0210(5) 0.0027(4) 0.0036(4) -0.0032(4)
C10 0.0256(5) 0.0242(5) 0.0222(5) 0.0002(4) 0.0024(4) -0.0049(4)
C11 0.0228(5) 0.0243(5) 0.0199(5) 0.0014(4) 0.0039(4) 0.0012(4)
C12 0.0260(5) 0.0219(5) 0.0237(5) 0.0034(4) 0.0061(4) -0.0002(4)
C13 0.0245(5) 0.0199(5) 0.0260(5) -0.0009(4) 0.0053(4) -0.0016(4)
C14 0.0351(6) 0.0297(6) 0.0217(5) 0.0000(4) 0.0014(4) -0.0051(5)
C7A 0.0251(5) 0.0204(5) 0.0229(5) 0.0004(4) 0.0045(4) 0.0019(4)
C8A 0.0256(5) 0.0202(5) 0.0215(5) -0.0006(4) 0.0042(4) 0.0031(4)
C9A 0.0280(5) 0.0273(5) 0.0254(5) -0.0009(4) 0.0043(4) -0.0016(4)
C10A 0.0332(6) 0.0260(5) 0.0273(5) 0.0010(4) 0.0093(4) -0.0015(4)
C11A 0.0320(5) 0.0234(5) 0.0212(5) 0.0013(4) 0.0066(4) 0.0065(4)
C12A 0.0260(5) 0.0260(5) 0.0239(5) -0.0017(4) 0.0027(4) 0.0038(4)
C13A 0.0260(5) 0.0222(5) 0.0246(5) -0.0007(4) 0.0057(4) 0.0012(4)
C14A 0.0436(7) 0.0443(7) 0.0212(5) -0.0026(5) 0.0050(5) 0.0058(6)

loop_
_atom_type_symbol
_atom_type_description
_atom_type_scat_dispersion_real
_atom_type_scat_dispersion_imag
_atom_type_scat_source
C C 0.0033 0.0016 'International Tables Vol C Tables 4.2.6.8 and 6.1.1.4'
H H 0.0000 0.0000 'International Tables Vol C Tables 4.2.6.8 and 6.1.1.4'
O O 0.0106 0.0060 'International Tables Vol C Tables 4.2.6.8 and 6.1.1.4'

loop_
_geom_angle_atom_site_label_1
_geom_angle_atom_site_label_2
_geom_angle_atom_site_label_3
_geom_angle
_geom_angle_site_symmetry_1
_geom_angle_site_symmetry_3
_geom_angle_publ_flag
C11 O2 C14 117.11(8) . . ?
C11A O3 C14A 117.83(10) . . ?
O1 C1 C2 120.75(9) . . ?
O1 C1 C6 120.37(9) . . ?
C2 C1 C6 118.86(9) . . ?
C1 C2 C3 119.21(9) . . ?
C7 C2 C1 115.47(9) . . ?
C7 C2 C3 125.31(9) . . ?
C2 C3 H3A 109.1 . . ?
C2 C3 H3B 109.1 . . ?
C2 C3 C4 112.70(9) . . ?
H3A C3 H3B 107.8 . . ?
C4 C3 H3A 109.1 . . ?
C4 C3 H3B 109.1 . . ?
C3 C4 H4A 109.5 . . ?
C3 C4 H4B 109.5 . . ?
C3 C4 C5 110.64(10) . . ?
H4A C4 H4B 108.1 . . ?
C5 C4 H4A 109.5 . . ?
C5 C4 H4B 109.5 . . ?
C4 C5 H5A 109.4 . . ?
C4 C5 H5B 109.4 . . ?
H5A C5 H5B 108.0 . . ?
C6 C5 C4 111.15(9) . . ?
C6 C5 H5A 109.4 . . ?
C6 C5 H5B 109.4 . . ?
C1 C6 C5 118.23(9) . . ?
C7A C6 C1 116.50(9) . . ?
C7A C6 C5 125.20(10) . . ?
C2 C7 H7 114.0 . . ?
C2 C7 C8 132.09(10) . . ?
C8 C7 H7 114.0 . . ?
C9 C8 C7 126.19(9) . . ?
C9 C8 C13 116.91(9) . . ?
C13 C8 C7 116.90(9) . . ?
C8 C9 H9 119.2 . . ?
C10 C9 C8 121.63(10) . . ?
C10 C9 H9 119.2 . . ?
C9 C10 H10 120.0 . . ?
C9 C10 C11 119.95(10) . . ?
C11 C10 H10 120.0 . . ?
O2 C11 C10 124.45(9) . . ?
O2 C11 C12 115.92(9) . . ?
C10 C11 C12 119.63(10) . . ?
C11 C12 H12 120.0 . . ?
C13 C12 C11 119.94(9) . . ?
C13 C12 H12 120.0 . . ?
C8 C13 H13 119.0 . . ?
C12 C13 C8 121.92(10) . . ?
C12 C13 H13 119.0 . . ?
O2 C14 H14A 109.5 . . ?
O2 C14 H14B 109.5 . . ?
O2 C14 H14C 109.5 . . ?
H14A C14 H14B 109.5 . . ?
H14A C14 H14C 109.5 . . ?
H14B C14 H14C 109.5 . . ?
C6 C7A H7A 114.9 . . ?
C6 C7A C8A 130.17(10) . . ?
C8A C7A H7A 114.9 . . ?
C9A C8A C7A 125.36(9) . . ?
C13A C8A C7A 117.53(9) . . ?
C13A C8A C9A 117.08(10) . . ?
C8A C9A H9A 119.5 . . ?
C10A C9A C8A 120.98(10) . . ?
C10A C9A H9A 119.5 . . ?
C9A C10A H10A 119.6 . . ?
C9A C10A C11A 120.75(10) . . ?
C11A C10A H10A 119.6 . . ?
O3 C11A C10A 115.40(10) . . ?
O3 C11A C12A 124.95(10) . . ?
C12A C11A C10A 119.65(10) . . ?
C11A C12A H12A 120.5 . . ?
C11A C12A C13A 119.01(10) . . ?
C13A C12A H12A 120.5 . . ?
C8A C13A H13A 118.8 . . ?
C12A C13A C8A 122.41(10) . . ?
C12A C13A H13A 118.8 . . ?
O3 C14A H14D 109.5 . . ?
O3 C14A H14E 109.5 . . ?
O3 C14A H14F 109.5 . . ?
H14D C14A H14E 109.5 . . ?
H14D C14A H14F 109.5 . . ?
H14E C14A H14F 109.5 . . ?

loop_
_geom_bond_atom_site_label_1
_geom_bond_atom_site_label_2
_geom_bond_distance
_geom_bond_site_symmetry_2
_geom_bond_publ_flag
O1 C1 1.2306(13) . ?
O2 C11 1.3657(12) . ?
O2 C14 1.4294(13) . ?
O3 C11A 1.3670(13) . ?
O3 C14A 1.4272(15) . ?
C1 C2 1.5015(14) . ?
C1 C6 1.5016(14) . ?
C2 C3 1.5102(15) . ?
C2 C7 1.3517(15) . ?
C3 H3A 0.9900 . ?
C3 H3B 0.9900 . ?
C3 C4 1.5190(15) . ?
C4 H4A 0.9900 . ?
C4 H4B 0.9900 . ?
C4 C5 1.5223(16) . ?
C5 H5A 0.9900 . ?
C5 H5B 0.9900 . ?
C5 C6 1.5067(15) . ?
C6 C7A 1.3495(15) . ?
C7 H7 0.9500 . ?
C7 C8 1.4609(14) . ?
C8 C9 1.4013(14) . ?
C8 C13 1.4091(14) . ?
C9 H9 0.9500 . ?
C9 C10 1.3900(14) . ?
C10 H10 0.9500 . ?
C10 C11 1.3915(14) . ?
C11 C12 1.3925(15) . ?
C12 H12 0.9500 . ?
C12 C13 1.3797(15) . ?
C13 H13 0.9500 . ?
C14 H14A 0.9800 . ?
C14 H14B 0.9800 . ?
C14 H14C 0.9800 . ?
C7A H7A 0.9500 . ?
C7A C8A 1.4622(14) . ?
C8A C9A 1.4055(15) . ?
C8A C13A 1.4009(15) . ?
C9A H9A 0.9500 . ?
C9A C10A 1.3810(15) . ?
C10A H10A 0.9500 . ?
C10A C11A 1.3939(16) . ?
C11A C12A 1.3906(16) . ?
C12A H12A 0.9500 . ?
C12A C13A 1.3917(15) . ?
C13A H13A 0.9500 . ?
C14A H14D 0.9800 . ?
C14A H14E 0.9800 . ?
C14A H14F 0.9800 . ?

loop_
_geom_torsion_atom_site_label_1
_geom_torsion_atom_site_label_2
_geom_torsion_atom_site_label_3
_geom_torsion_atom_site_label_4
_geom_torsion
_geom_torsion_site_symmetry_1
_geom_torsion_site_symmetry_2
_geom_torsion_site_symmetry_3
_geom_torsion_site_symmetry_4
_geom_torsion_publ_flag
O1 C1 C2 C3 -173.12(10) . . . . ?
O1 C1 C2 C7 6.83(15) . . . . ?
O1 C1 C6 C5 179.57(10) . . . . ?
O1 C1 C6 C7A 2.46(15) . . . . ?
O2 C11 C12 C13 179.56(9) . . . . ?
O3 C11A C12A C13A -178.14(10) . . . . ?
C1 C2 C3 C4 19.86(14) . . . . ?
C1 C2 C7 C8 177.68(10) . . . . ?
C1 C6 C7A C8A -179.70(10) . . . . ?
C2 C1 C6 C5 -2.37(14) . . . . ?
C2 C1 C6 C7A -179.48(9) . . . . ?
C2 C3 C4 C5 -54.73(13) . . . . ?
C2 C7 C8 C9 -9.17(18) . . . . ?
C2 C7 C8 C13 171.59(11) . . . . ?
C3 C2 C7 C8 -2.38(19) . . . . ?
C3 C4 C5 C6 60.94(13) . . . . ?
C4 C5 C6 C1 -32.00(14) . . . . ?
C4 C5 C6 C7A 144.84(11) . . . . ?
C5 C6 C7A C8A 3.41(18) . . . . ?
C6 C1 C2 C3 8.83(14) . . . . ?
C6 C1 C2 C7 -171.22(9) . . . . ?
C6 C7A C8A C9A 25.23(18) . . . . ?
C6 C7A C8A C13A -156.98(11) . . . . ?
C7 C2 C3 C4 -160.08(11) . . . . ?
C7 C8 C9 C10 179.25(10) . . . . ?
C7 C8 C13 C12 -179.52(9) . . . . ?
C8 C9 C10 C11 1.02(16) . . . . ?
C9 C8 C13 C12 1.16(15) . . . . ?
C9 C10 C11 O2 -179.87(10) . . . . ?
C9 C10 C11 C12 -0.12(16) . . . . ?
C10 C11 C12 C13 -0.22(16) . . . . ?
C11 C12 C13 C8 -0.33(16) . . . . ?
C13 C8 C9 C10 -1.50(15) . . . . ?
C14 O2 C11 C10 -11.33(15) . . . . ?
C14 O2 C11 C12 168.90(10) . . . . ?
C7A C8A C9A C10A -179.38(10) . . . . ?
C7A C8A C13A C12A 178.98(9) . . . . ?
C8A C9A C10A C11A -0.13(17) . . . . ?
C9A C8A C13A C12A -3.04(15) . . . . ?
C9A C10A C11A O3 177.89(10) . . . . ?
C9A C10A C11A C12A -2.48(16) . . . . ?
C10A C11A C12A C13A 2.27(16) . . . . ?
C11A C12A C13A C8A 0.53(16) . . . . ?
C13A C8A C9A C10A 2.82(16) . . . . ?
C14A O3 C11A C10A 176.40(10) . . . . ?
C14A O3 C11A C12A -3.20(16) . . . . ?
